data_4303137
loop_
_publ_author_name
'Arpita Banerjee'
'Subhalakshmi Ganguly'
'Tanmay Chattopadhyay'
'Kazi Sabnam Banu'
'Amarendra Patra'
'Santanu Bhattacharya'
'Ennio Zangrando'
'Debasis Das'

_publ_section_title
;
Metal-Assisted Oxazolidine/Oxazine Ring Formation in Dinuclear Zinc(II)
Complexes: Synthesis, Structural Aspects, and Bioactivity
;
_journal_name_full 'Inorganic Chemistry'
_journal_page_first 8695
_journal_page_last 8702
_journal_paper_doi 10.1021/ic900643h
_journal_volume 48
_journal_year 2009
_chemical_formula_moiety 'C30 H34 N6 O4 S2 Zn2, 0.5(H2 O)'
_chemical_formula_sum 'C30 H35 N6 O4.5 S2 Zn2'
_chemical_formula_weight 746.50
_chemical_name_systematic
;
 ?
;
_space_group_IT_number 2
_symmetry_cell_setting triclinic
_symmetry_space_group_name_Hall '-P 1'
_symmetry_space_group_name_H-M 'P -1'
_atom_sites_solution_hydrogens geom
_atom_sites_solution_primary direct
_atom_sites_solution_secondary difmap
_audit_creation_method SHELXL-97
_cell_angle_alpha 72.41(2)
_cell_angle_beta 71.55(3)
_cell_angle_gamma 83.43(2)
_cell_formula_units_Z 2
_cell_length_a 9.724(3)
_cell_length_b 13.625(4)
_cell_length_c 14.787(4)
_cell_measurement_temperature 293(2)
_cell_volume 1771.1(10)
_computing_cell_refinement 'Denzo (Otwinowski & Minor 1997)'
_computing_data_collection 'Nonius Xpress'
_computing_data_reduction 'Denzo and Scalepack (Otwinowski & Minor 1997)'
_computing_molecular_graphics 'Ortep3/windows (Farrugia,1997)'
_computing_publication_material 'Wingx 1.70.01 (Farrugia, 1999)'
_computing_structure_refinement 'SHELX97 (Sheldrick, 1998)'
_computing_structure_solution 'SHELX97 (Sheldrick, 1998)'
_diffrn_ambient_temperature 293(2)
_diffrn_measured_fraction_theta_full 0.952
_diffrn_measured_fraction_theta_max 0.952
_diffrn_measurement_device_type 'image plate dip1030'
_diffrn_measurement_method 'laser scanner'
_diffrn_radiation_monochromator graphite
_diffrn_radiation_source 'fine-focus sealed tube'
_diffrn_radiation_type MoK\a
_diffrn_radiation_wavelength 0.71073
_diffrn_reflns_av_R_equivalents 0.0371
_diffrn_reflns_av_sigmaI/netI 0.0635
_diffrn_reflns_limit_h_max 12
_diffrn_reflns_limit_h_min -11
_diffrn_reflns_limit_k_max 17
_diffrn_reflns_limit_k_min -15
_diffrn_reflns_limit_l_max 18
_diffrn_reflns_limit_l_min -18
_diffrn_reflns_number 21028
_diffrn_reflns_theta_full 26.73
_diffrn_reflns_theta_max 26.73
_diffrn_reflns_theta_min 1.51
_exptl_absorpt_coefficient_mu 1.515
_exptl_absorpt_correction_T_max 0.9147
_exptl_absorpt_correction_T_min 0.5762
_exptl_absorpt_correction_type refdelf
_exptl_absorpt_process_details
;
Parkin S,Moezzi B & Hope H, (1995) J. Appl. Cryst. 28, 53-56
Linear fit to sin(theta)/lambda - 12 parameters
;
_exptl_crystal_colour 'light yellow'
_exptl_crystal_density_diffrn 1.400
_exptl_crystal_density_method 'not measured'
_exptl_crystal_description prism
_exptl_crystal_F_000 770
_exptl_crystal_size_max 0.45
_exptl_crystal_size_mid 0.25
_exptl_crystal_size_min 0.20
_refine_diff_density_max 0.552
_refine_diff_density_min -0.410
_refine_diff_density_rms 0.093
_refine_ls_extinction_method none
_refine_ls_goodness_of_fit_ref 0.928
_refine_ls_hydrogen_treatment constr
_refine_ls_matrix_type full
_refine_ls_number_parameters 406
_refine_ls_number_reflns 7206
_refine_ls_number_restraints 0
_refine_ls_restrained_S_all 0.928
_refine_ls_R_factor_all 0.1063
_refine_ls_R_factor_gt 0.0644
_refine_ls_shift/su_max 0.001
_refine_ls_shift/su_mean 0.000
_refine_ls_structure_factor_coef Fsqd
_refine_ls_weighting_details 'calc w=1/[\s^2^(Fo^2^)+(0.1234P)^2^+0.0000P] where P=(Fo^2^+2Fc^2^)/3'
_refine_ls_weighting_scheme calc
_refine_ls_wR_factor_gt 0.1735
_refine_ls_wR_factor_ref 0.1914
_reflns_number_gt 3492
_reflns_number_total 7206
_reflns_threshold_expression >2sigma(I)
_cod_data_source_file ic900643h_si_003_2.cif
_cod_data_source_block 2
_cod_original_cell_volume 1771.2(9)
_cod_original_formula_sum 'C30 H35 N6 O4.50 S2 Zn2'
_cod_database_code 4303137

loop_
_symmetry_equiv_pos_as_xyz
'x, y, z'
'-x, -y, -z'

loop_
_atom_site_label
_atom_site_type_symbol
_atom_site_fract_x
_atom_site_fract_y
_atom_site_fract_z
_atom_site_U_iso_or_equiv
_atom_site_adp_type
_atom_site_occupancy
_atom_site_symmetry_multiplicity
_atom_site_calc_flag
_atom_site_refinement_flags
_atom_site_disorder_assembly
_atom_site_disorder_group
Zn1 Zn 0.96252(7) 0.43477(5) 0.20497(4) 0.0742(2) Uani 1 1 d . . .
Zn2 Zn 1.03629(6) 0.22504(4) 0.33055(4) 0.0717(2) Uani 1 1 d . . .
S1 S 0.5302(2) 0.3377(2) 0.18496(14) 0.1502(10) Uani 1 1 d . . .
S2 S 0.55608(17) 0.14355(14) 0.52541(13) 0.1014(5) Uani 1 1 d . . .
N1 N 1.1160(5) 0.5062(3) 0.0798(3) 0.0803(11) Uani 1 1 d . . .
N2 N 0.9328(5) 0.5931(3) 0.2242(3) 0.0754(11) Uani 1 1 d . . .
N3 N 1.2045(5) 0.2115(3) 0.3848(3) 0.0761(11) Uani 1 1 d . . .
N4 N 1.1375(5) 0.0793(3) 0.2924(3) 0.0755(11) Uani 1 1 d . . .
N5 N 0.7690(6) 0.4036(4) 0.2113(3) 0.0889(13) Uani 1 1 d . . .
N6 N 0.8442(5) 0.1792(4) 0.4110(4) 0.0885(13) Uani 1 1 d . . .
O1 O 1.0611(4) 0.2928(3) 0.1850(2) 0.0754(9) Uani 1 1 d . . .
O2 O 0.9010(4) 0.6846(3) 0.3442(3) 0.0815(9) Uani 1 1 d . . .
O3 O 1.0054(3) 0.3798(2) 0.3353(2) 0.0677(8) Uani 1 1 d . . .
O4 O 1.1895(4) -0.0054(3) 0.1648(3) 0.0908(11) Uani 1 1 d . . .
C1 C 1.1827(6) 0.2763(4) 0.1155(3) 0.0718(13) Uani 1 1 d . . .
C2 C 1.2266(6) 0.1752(4) 0.1149(4) 0.0785(14) Uani 1 1 d . . .
C3 C 1.3519(6) 0.1580(5) 0.0419(4) 0.0874(15) Uani 1 1 d . . .
H3 H 1.3797 0.0905 0.0417 0.105 Uiso 1 1 calc R . .
C4 C 1.4362(7) 0.2364(5) -0.0297(4) 0.0927(17) Uani 1 1 d . . .
C5 C 1.5694(7) 0.2162(6) -0.1052(5) 0.119(2) Uani 1 1 d . . .
H5A H 1.5810 0.1435 -0.0976 0.179 Uiso 1 1 calc R . .
H5B H 1.6518 0.2408 -0.0966 0.179 Uiso 1 1 calc R . .
H5C H 1.5619 0.2512 -0.1704 0.179 Uiso 1 1 calc R . .
C6 C 1.3926(6) 0.3343(5) -0.0257(4) 0.0882(16) Uani 1 1 d . . .
H6 H 1.4501 0.3886 -0.0708 0.106 Uiso 1 1 calc R . .
C7 C 1.2648(6) 0.3568(4) 0.0433(3) 0.0744(13) Uani 1 1 d . . .
C8 C 1.2295(7) 0.4642(5) 0.0332(4) 0.0835(15) Uani 1 1 d . . .
H8 H 1.2993 0.5096 -0.0139 0.100 Uiso 1 1 calc R . .
C9 C 1.1405(6) 0.0860(4) 0.1905(4) 0.0789(14) Uani 1 1 d . . .
H9 H 1.0403 0.0981 0.1880 0.095 Uiso 1 1 calc R . .
C10 C 1.1027(7) 0.6188(4) 0.0560(4) 0.0918(16) Uani 1 1 d . . .
H10A H 1.0293 0.6434 0.0222 0.110 Uiso 1 1 calc R . .
H10B H 1.1943 0.6493 0.0121 0.110 Uiso 1 1 calc R . .
C11 C 1.0614(7) 0.6502(4) 0.1506(4) 0.0895(16) Uani 1 1 d . . .
H11A H 1.1421 0.6362 0.1782 0.107 Uiso 1 1 calc R . .
H11B H 1.0399 0.7236 0.1363 0.107 Uiso 1 1 calc R . .
C12 C 0.7927(7) 0.6405(4) 0.2053(5) 0.0967(17) Uani 1 1 d . . .
H12A H 0.7153 0.5922 0.2445 0.116 Uiso 1 1 calc R . .
H12B H 0.8015 0.6513 0.1358 0.116 Uiso 1 1 calc R . .
C13 C 0.7511(8) 0.7419(5) 0.2303(5) 0.1034(18) Uani 1 1 d . . .
H13A H 0.6524 0.7617 0.2293 0.124 Uiso 1 1 calc R . .
H13B H 0.8150 0.7956 0.1816 0.124 Uiso 1 1 calc R . .
C14 C 0.7642(7) 0.7283(5) 0.3335(5) 0.0994(18) Uani 1 1 d . . .
H14A H 0.7508 0.7949 0.3467 0.119 Uiso 1 1 calc R . .
H14B H 0.6875 0.6842 0.3825 0.119 Uiso 1 1 calc R . .
C15 C 1.0872(6) 0.4335(4) 0.3602(3) 0.0687(12) Uani 1 1 d . . .
C16 C 1.0539(5) 0.5378(4) 0.3562(3) 0.0684(12) Uani 1 1 d . . .
C17 C 1.1410(6) 0.5925(4) 0.3823(3) 0.0759(13) Uani 1 1 d . . .
H17 H 1.1158 0.6608 0.3807 0.091 Uiso 1 1 calc R . .
C18 C 1.2625(6) 0.5507(4) 0.4103(4) 0.0777(14) Uani 1 1 d . . .
C19 C 1.3516(8) 0.6133(5) 0.4400(5) 0.109(2) Uani 1 1 d . . .
H19A H 1.3112 0.6818 0.4335 0.164 Uiso 1 1 calc R . .
H19B H 1.4498 0.6162 0.3975 0.164 Uiso 1 1 calc R . .
H19C H 1.3501 0.5814 0.5077 0.164 Uiso 1 1 calc R . .
C20 C 1.2966(6) 0.4496(4) 0.4133(4) 0.0800(14) Uani 1 1 d . . .
H20 H 1.3787 0.4201 0.4312 0.096 Uiso 1 1 calc R . .
C21 C 1.2115(5) 0.3883(4) 0.3903(3) 0.0687(12) Uani 1 1 d . . .
C22 C 1.2625(6) 0.2829(4) 0.3995(3) 0.0747(13) Uani 1 1 d . . .
H22 H 1.3468 0.2648 0.4181 0.090 Uiso 1 1 calc R . .
C23 C 0.9249(6) 0.5864(4) 0.3280(4) 0.0736(13) Uani 1 1 d . . .
H23 H 0.8415 0.5442 0.3723 0.088 Uiso 1 1 calc R . .
C24 C 1.2786(6) 0.1090(4) 0.3948(4) 0.0819(14) Uani 1 1 d . . .
H24A H 1.2258 0.0598 0.4555 0.098 Uiso 1 1 calc R . .
H24B H 1.3762 0.1134 0.3972 0.098 Uiso 1 1 calc R . .
C25 C 1.2832(6) 0.0748(4) 0.3040(4) 0.0814(14) Uani 1 1 d . . .
H25A H 1.3471 0.1192 0.2447 0.098 Uiso 1 1 calc R . .
H25B H 1.3220 0.0049 0.3116 0.098 Uiso 1 1 calc R . .
C26 C 1.0476(6) -0.0104(4) 0.3628(4) 0.0841(15) Uani 1 1 d . . .
H26A H 0.9466 0.0056 0.3664 0.101 Uiso 1 1 calc R . .
H26B H 1.0566 -0.0212 0.4286 0.101 Uiso 1 1 calc R . .
C27 C 1.0914(8) -0.1084(4) 0.3325(5) 0.1003(18) Uani 1 1 d . . .
H27A H 1.1852 -0.1326 0.3416 0.120 Uiso 1 1 calc R . .
H27B H 1.0214 -0.1612 0.3743 0.120 Uiso 1 1 calc R . .
C28 C 1.0992(7) -0.0906(5) 0.2279(5) 0.0972(18) Uani 1 1 d . . .
H28A H 1.1377 -0.1521 0.2075 0.117 Uiso 1 1 calc R . .
H28B H 1.0024 -0.0771 0.2209 0.117 Uiso 1 1 calc R . .
C29 C 0.6696(7) 0.3745(5) 0.2031(4) 0.0868(15) Uani 1 1 d . . .
C30 C 0.7237(7) 0.1661(4) 0.4572(4) 0.0769(13) Uani 1 1 d . . .
O1W O 0.799(4) 0.0826(14) 0.100(2) 0.44(3) Uani 0.50 1 d P . .

loop_
_atom_site_aniso_label
_atom_site_aniso_U_11
_atom_site_aniso_U_22
_atom_site_aniso_U_33
_atom_site_aniso_U_23
_atom_site_aniso_U_13
_atom_site_aniso_U_12
Zn1 0.0795(4) 0.0764(4) 0.0716(4) -0.0238(3) -0.0261(3) -0.0018(3)
Zn2 0.0748(4) 0.0705(4) 0.0715(4) -0.0250(3) -0.0189(3) -0.0029(3)
S1 0.1213(15) 0.226(3) 0.1036(13) -0.0300(14) -0.0214(11) -0.0863(17)
S2 0.0720(10) 0.1055(11) 0.1199(12) -0.0300(9) -0.0210(8) -0.0021(8)
N1 0.095(3) 0.079(3) 0.066(2) -0.020(2) -0.024(2) -0.002(2)
N2 0.077(3) 0.074(3) 0.078(3) -0.021(2) -0.026(2) -0.004(2)
N3 0.079(3) 0.075(3) 0.076(3) -0.030(2) -0.019(2) 0.001(2)
N4 0.083(3) 0.069(3) 0.079(3) -0.028(2) -0.022(2) -0.002(2)
N5 0.090(3) 0.092(3) 0.094(3) -0.028(2) -0.037(3) -0.005(3)
N6 0.080(3) 0.085(3) 0.098(3) -0.035(2) -0.012(3) -0.005(3)
O1 0.082(2) 0.074(2) 0.0699(19) -0.0273(16) -0.0163(17) 0.0001(18)
O2 0.081(3) 0.073(2) 0.095(2) -0.0332(18) -0.0271(19) 0.0080(18)
O3 0.068(2) 0.0688(19) 0.0724(19) -0.0238(15) -0.0261(15) 0.0000(16)
O4 0.097(3) 0.083(2) 0.100(3) -0.048(2) -0.018(2) -0.001(2)
C1 0.073(3) 0.085(3) 0.064(3) -0.029(2) -0.023(2) 0.000(3)
C2 0.075(3) 0.097(4) 0.071(3) -0.039(3) -0.018(2) -0.003(3)
C3 0.087(4) 0.097(4) 0.091(4) -0.044(3) -0.033(3) 0.015(3)
C4 0.076(4) 0.119(5) 0.078(3) -0.030(3) -0.016(3) 0.004(4)
C5 0.093(5) 0.138(6) 0.111(5) -0.040(4) -0.010(4) 0.016(4)
C6 0.086(4) 0.099(4) 0.072(3) -0.016(3) -0.018(3) -0.008(3)
C7 0.080(4) 0.083(3) 0.065(3) -0.026(2) -0.022(2) -0.004(3)
C8 0.089(4) 0.098(4) 0.059(3) -0.015(3) -0.019(3) -0.016(3)
C9 0.080(3) 0.083(3) 0.081(3) -0.040(3) -0.021(3) 0.005(3)
C10 0.113(5) 0.079(4) 0.075(3) -0.016(3) -0.021(3) -0.005(3)
C11 0.109(4) 0.080(4) 0.080(3) -0.022(3) -0.024(3) -0.017(3)
C12 0.113(5) 0.083(4) 0.119(5) -0.034(3) -0.069(4) 0.016(3)
C13 0.107(5) 0.090(4) 0.124(5) -0.038(4) -0.052(4) 0.024(4)
C14 0.092(5) 0.084(4) 0.124(5) -0.042(3) -0.026(4) 0.010(3)
C15 0.081(3) 0.070(3) 0.057(2) -0.023(2) -0.016(2) -0.006(3)
C16 0.073(3) 0.074(3) 0.063(3) -0.027(2) -0.021(2) 0.005(2)
C17 0.087(4) 0.068(3) 0.079(3) -0.029(2) -0.026(3) 0.001(3)
C18 0.084(4) 0.073(3) 0.082(3) -0.027(3) -0.027(3) -0.006(3)
C19 0.120(5) 0.086(4) 0.155(6) -0.051(4) -0.072(4) 0.003(4)
C20 0.082(4) 0.082(4) 0.084(3) -0.029(3) -0.029(3) -0.004(3)
C21 0.076(3) 0.071(3) 0.068(3) -0.025(2) -0.029(2) 0.001(2)
C22 0.080(3) 0.074(3) 0.074(3) -0.027(2) -0.024(2) 0.000(3)
C23 0.082(4) 0.068(3) 0.076(3) -0.029(2) -0.024(2) 0.003(3)
C24 0.084(4) 0.069(3) 0.100(4) -0.026(3) -0.038(3) 0.005(3)
C25 0.083(4) 0.072(3) 0.088(3) -0.031(3) -0.020(3) 0.007(3)
C26 0.090(4) 0.069(3) 0.091(4) -0.028(3) -0.020(3) -0.001(3)
C27 0.104(5) 0.074(4) 0.120(5) -0.036(3) -0.020(4) -0.006(3)
C28 0.100(4) 0.087(4) 0.121(5) -0.058(4) -0.028(4) -0.001(4)
C29 0.090(4) 0.099(4) 0.067(3) -0.018(3) -0.018(3) -0.014(3)
C30 0.092(4) 0.059(3) 0.085(3) -0.025(2) -0.032(3) 0.004(3)
O1W 0.67(6) 0.216(18) 0.73(5) -0.20(3) -0.63(5) 0.25(3)

loop_
_atom_type_symbol
_atom_type_description
_atom_type_scat_dispersion_real
_atom_type_scat_dispersion_imag
_atom_type_scat_source
C C 0.0033 0.0016 'International Tables Vol C Tables 4.2.6.8 and 6.1.1.4'
H H 0.0000 0.0000 'International Tables Vol C Tables 4.2.6.8 and 6.1.1.4'
N N 0.0061 0.0033 'International Tables Vol C Tables 4.2.6.8 and 6.1.1.4'
O O 0.0106 0.0060 'International Tables Vol C Tables 4.2.6.8 and 6.1.1.4'
S S 0.1246 0.1234 'International Tables Vol C Tables 4.2.6.8 and 6.1.1.4'
Zn Zn 0.2839 1.4301 'International Tables Vol C Tables 4.2.6.8 and 6.1.1.4'

loop_
_geom_angle_atom_site_label_1
_geom_angle_atom_site_label_2
_geom_angle_atom_site_label_3
_geom_angle
_geom_angle_site_symmetry_1
_geom_angle_site_symmetry_3
_geom_angle_publ_flag
N5 Zn1 O3 113.44(17) . . ?
N5 Zn1 N1 125.16(19) . . ?
O3 Zn1 N1 121.27(16) . . ?
N5 Zn1 O1 96.31(17) . . ?
O3 Zn1 O1 82.00(13) . . ?
N1 Zn1 O1 87.81(16) . . ?
N5 Zn1 N2 102.61(18) . . ?
O3 Zn1 N2 90.09(13) . . ?
N1 Zn1 N2 81.62(16) . . ?
O1 Zn1 N2 161.08(15) . . ?
N5 Zn1 Zn2 97.62(15) . . ?
O3 Zn1 Zn2 43.67(9) . . ?
N1 Zn1 Zn2 118.62(14) . . ?
O1 Zn1 Zn2 41.20(9) . . ?
N2 Zn1 Zn2 133.76(10) . . ?
N6 Zn2 N3 123.6(2) . . ?
N6 Zn2 O1 115.99(19) . . ?
N3 Zn2 O1 120.36(16) . . ?
N6 Zn2 O3 97.23(16) . . ?
N3 Zn2 O3 89.40(15) . . ?
O1 Zn2 O3 81.82(12) . . ?
N6 Zn2 N4 100.84(17) . . ?
N3 Zn2 N4 81.89(16) . . ?
O1 Zn2 N4 88.88(14) . . ?
O3 Zn2 N4 161.87(14) . . ?
N6 Zn2 Zn1 99.90(15) . . ?
N3 Zn2 Zn1 119.24(12) . . ?
O1 Zn2 Zn1 43.82(10) . . ?
O3 Zn2 Zn1 40.86(8) . . ?
N4 Zn2 Zn1 132.67(11) . . ?
C8 N1 C10 119.7(5) . . ?
C8 N1 Zn1 126.4(4) . . ?
C10 N1 Zn1 112.8(4) . . ?
C11 N2 C23 112.2(4) . . ?
C11 N2 C12 112.2(4) . . ?
C23 N2 C12 108.8(4) . . ?
C11 N2 Zn1 105.0(3) . . ?
C23 N2 Zn1 109.1(3) . . ?
C12 N2 Zn1 109.5(3) . . ?
C22 N3 C24 118.3(5) . . ?
C22 N3 Zn2 127.6(4) . . ?
C24 N3 Zn2 113.6(3) . . ?
C25 N4 C9 113.0(4) . . ?
C25 N4 C26 112.4(4) . . ?
C9 N4 C26 108.7(4) . . ?
C25 N4 Zn2 103.9(3) . . ?
C9 N4 Zn2 109.6(3) . . ?
C26 N4 Zn2 109.0(3) . . ?
C29 N5 Zn1 166.8(5) . . ?
C30 N6 Zn2 170.4(5) . . ?
C1 O1 Zn2 120.7(3) . . ?
C1 O1 Zn1 128.6(3) . . ?
Zn2 O1 Zn1 94.98(13) . . ?
C23 O2 C14 111.5(4) . . ?
C15 O3 Zn1 119.9(3) . . ?
C15 O3 Zn2 127.8(3) . . ?
Zn1 O3 Zn2 95.47(12) . . ?
C9 O4 C28 112.4(4) . . ?
O1 C1 C7 122.2(5) . . ?
O1 C1 C2 119.0(4) . . ?
C7 C1 C2 118.9(5) . . ?
C1 C2 C3 119.0(5) . . ?
C1 C2 C9 120.8(4) . . ?
C3 C2 C9 120.2(5) . . ?
C4 C3 C2 123.2(5) . . ?
C6 C4 C3 116.4(5) . . ?
C6 C4 C5 121.4(6) . . ?
C3 C4 C5 122.2(6) . . ?
C4 C6 C7 123.1(5) . . ?
C1 C7 C6 119.3(5) . . ?
C1 C7 C8 124.7(5) . . ?
C6 C7 C8 116.0(5) . . ?
N1 C8 C7 129.2(5) . . ?
O4 C9 N4 112.8(4) . . ?
O4 C9 C2 110.4(4) . . ?
N4 C9 C2 112.3(4) . . ?
N1 C10 C11 109.3(4) . . ?
N2 C11 C10 110.6(4) . . ?
N2 C12 C13 113.9(5) . . ?
C12 C13 C14 108.2(5) . . ?
O2 C14 C13 112.9(5) . . ?
O3 C15 C16 120.5(5) . . ?
O3 C15 C21 121.6(4) . . ?
C16 C15 C21 117.8(4) . . ?
C17 C16 C15 119.5(5) . . ?
C17 C16 C23 121.0(5) . . ?
C15 C16 C23 119.5(4) . . ?
C18 C17 C16 123.5(5) . . ?
C20 C18 C17 117.3(5) . . ?
C20 C18 C19 121.4(5) . . ?
C17 C18 C19 121.3(5) . . ?
C18 C20 C21 122.5(5) . . ?
C20 C21 C15 119.3(5) . . ?
C20 C21 C22 114.7(5) . . ?
C15 C21 C22 126.0(4) . . ?
N3 C22 C21 127.3(5) . . ?
O2 C23 C16 109.2(4) . . ?
O2 C23 N2 110.9(4) . . ?
C16 C23 N2 113.7(4) . . ?
N3 C24 C25 107.4(4) . . ?
N4 C25 C24 111.1(4) . . ?
N4 C26 C27 112.8(4) . . ?
C28 C27 C26 110.4(5) . . ?
O4 C28 C27 111.3(5) . . ?
N5 C29 S1 176.7(6) . . ?
N6 C30 S2 177.7(6) . . ?

loop_
_geom_bond_atom_site_label_1
_geom_bond_atom_site_label_2
_geom_bond_distance
_geom_bond_site_symmetry_2
_geom_bond_publ_flag
Zn1 N5 1.943(5) . ?
Zn1 O3 2.004(3) . ?
Zn1 N1 2.024(4) . ?
Zn1 O1 2.119(3) . ?
Zn1 N2 2.235(4) . ?
Zn1 Zn2 3.0488(12) . ?
Zn2 N6 1.926(5) . ?
Zn2 N3 2.006(4) . ?
Zn2 O1 2.016(3) . ?
Zn2 O3 2.115(3) . ?
Zn2 N4 2.260(4) . ?
S1 C29 1.620(7) . ?
S2 C30 1.629(6) . ?
N1 C8 1.278(7) . ?
N1 C10 1.467(7) . ?
N2 C11 1.484(7) . ?
N2 C23 1.487(6) . ?
N2 C12 1.510(7) . ?
N3 C22 1.281(6) . ?
N3 C24 1.484(6) . ?
N4 C25 1.472(7) . ?
N4 C9 1.473(6) . ?
N4 C26 1.497(6) . ?
N5 C29 1.140(7) . ?
N6 C30 1.157(7) . ?
O1 C1 1.347(6) . ?
O2 C23 1.411(6) . ?
O2 C14 1.430(7) . ?
O3 C15 1.336(5) . ?
O4 C9 1.399(6) . ?
O4 C28 1.432(7) . ?
C1 C7 1.390(7) . ?
C1 C2 1.397(7) . ?
C2 C3 1.400(7) . ?
C2 C9 1.498(7) . ?
C3 C4 1.379(8) . ?
C4 C6 1.365(8) . ?
C4 C5 1.479(8) . ?
C6 C7 1.407(8) . ?
C7 C8 1.439(8) . ?
C10 C11 1.506(7) . ?
C12 C13 1.515(8) . ?
C13 C14 1.526(8) . ?
C15 C16 1.408(7) . ?
C15 C21 1.430(7) . ?
C16 C17 1.394(7) . ?
C16 C23 1.470(7) . ?
C17 C18 1.380(7) . ?
C18 C20 1.370(7) . ?
C18 C19 1.519(7) . ?
C20 C21 1.415(7) . ?
C21 C22 1.446(7) . ?
C24 C25 1.536(7) . ?
C26 C27 1.509(7) . ?
C27 C28 1.469(8) . ?

loop_
_geom_torsion_atom_site_label_1
_geom_torsion_atom_site_label_2
_geom_torsion_atom_site_label_3
_geom_torsion_atom_site_label_4
_geom_torsion
_geom_torsion_site_symmetry_1
_geom_torsion_site_symmetry_2
_geom_torsion_site_symmetry_3
_geom_torsion_site_symmetry_4
_geom_torsion_publ_flag
N5 Zn1 Zn2 N6 -26.5(2) . . . . ?
O3 Zn1 Zn2 N6 89.62(19) . . . . ?
N1 Zn1 Zn2 N6 -163.84(19) . . . . ?
O1 Zn1 Zn2 N6 -117.4(2) . . . . ?
N2 Zn1 Zn2 N6 89.1(2) . . . . ?
N5 Zn1 Zn2 N3 -164.44(19) . . . . ?
O3 Zn1 Zn2 N3 -48.28(19) . . . . ?
N1 Zn1 Zn2 N3 58.26(19) . . . . ?
O1 Zn1 Zn2 N3 104.67(19) . . . . ?
N2 Zn1 Zn2 N3 -48.8(2) . . . . ?
N5 Zn1 Zn2 O1 90.9(2) . . . . ?
O3 Zn1 Zn2 O1 -153.0(2) . . . . ?
N1 Zn1 Zn2 O1 -46.4(2) . . . . ?
N2 Zn1 Zn2 O1 -153.4(2) . . . . ?
N5 Zn1 Zn2 O3 -116.16(19) . . . . ?
N1 Zn1 Zn2 O3 106.53(19) . . . . ?
O1 Zn1 Zn2 O3 153.0(2) . . . . ?
N2 Zn1 Zn2 O3 -0.49(18) . . . . ?
N5 Zn1 Zn2 N4 88.3(2) . . . . ?
O3 Zn1 Zn2 N4 -155.5(2) . . . . ?
N1 Zn1 Zn2 N4 -49.0(2) . . . . ?
O1 Zn1 Zn2 N4 -2.56(19) . . . . ?
N2 Zn1 Zn2 N4 -156.0(2) . . . . ?
N5 Zn1 N1 C8 -106.6(5) . . . . ?
O3 Zn1 N1 C8 68.9(5) . . . . ?
O1 Zn1 N1 C8 -10.4(5) . . . . ?
N2 Zn1 N1 C8 153.8(5) . . . . ?
Zn2 Zn1 N1 C8 18.1(5) . . . . ?
N5 Zn1 N1 C10 85.6(4) . . . . ?
O3 Zn1 N1 C10 -98.9(4) . . . . ?
O1 Zn1 N1 C10 -178.2(4) . . . . ?
N2 Zn1 N1 C10 -13.9(4) . . . . ?
Zn2 Zn1 N1 C10 -149.7(3) . . . . ?
N5 Zn1 N2 C11 -137.5(3) . . . . ?
O3 Zn1 N2 C11 108.4(3) . . . . ?
N1 Zn1 N2 C11 -13.2(3) . . . . ?
O1 Zn1 N2 C11 43.6(6) . . . . ?
Zn2 Zn1 N2 C11 108.8(3) . . . . ?
N5 Zn1 N2 C23 102.1(3) . . . . ?
O3 Zn1 N2 C23 -12.0(3) . . . . ?
N1 Zn1 N2 C23 -133.6(3) . . . . ?
O1 Zn1 N2 C23 -76.9(5) . . . . ?
Zn2 Zn1 N2 C23 -11.6(4) . . . . ?
N5 Zn1 N2 C12 -16.9(4) . . . . ?
O3 Zn1 N2 C12 -130.9(3) . . . . ?
N1 Zn1 N2 C12 107.4(4) . . . . ?
O1 Zn1 N2 C12 164.2(4) . . . . ?
Zn2 Zn1 N2 C12 -130.6(3) . . . . ?
N6 Zn2 N3 C22 -105.2(4) . . . . ?
O1 Zn2 N3 C22 73.3(4) . . . . ?
O3 Zn2 N3 C22 -6.9(4) . . . . ?
N4 Zn2 N3 C22 157.2(4) . . . . ?
Zn1 Zn2 N3 C22 22.3(5) . . . . ?
N6 Zn2 N3 C24 83.8(4) . . . . ?
O1 Zn2 N3 C24 -97.8(3) . . . . ?
O3 Zn2 N3 C24 -178.0(3) . . . . ?
N4 Zn2 N3 C24 -13.9(3) . . . . ?
Zn1 Zn2 N3 C24 -148.7(3) . . . . ?
N6 Zn2 N4 C25 -137.3(3) . . . . ?
N3 Zn2 N4 C25 -14.5(3) . . . . ?
O1 Zn2 N4 C25 106.4(3) . . . . ?
O3 Zn2 N4 C25 47.5(6) . . . . ?
Zn1 Zn2 N4 C25 108.2(3) . . . . ?
N6 Zn2 N4 C9 101.6(3) . . . . ?
N3 Zn2 N4 C9 -135.5(3) . . . . ?
O1 Zn2 N4 C9 -14.6(3) . . . . ?
O3 Zn2 N4 C9 -73.5(6) . . . . ?
Zn1 Zn2 N4 C9 -12.9(4) . . . . ?
N6 Zn2 N4 C26 -17.3(4) . . . . ?
N3 Zn2 N4 C26 105.6(3) . . . . ?
O1 Zn2 N4 C26 -133.5(3) . . . . ?
O3 Zn2 N4 C26 167.6(4) . . . . ?
Zn1 Zn2 N4 C26 -131.8(3) . . . . ?
O3 Zn1 N5 C29 -115(2) . . . . ?
N1 Zn1 N5 C29 61(2) . . . . ?
O1 Zn1 N5 C29 -31(2) . . . . ?
N2 Zn1 N5 C29 149(2) . . . . ?
Zn2 Zn1 N5 C29 -73(2) . . . . ?
N3 Zn2 N6 C30 109(3) . . . . ?
O1 Zn2 N6 C30 -70(3) . . . . ?
O3 Zn2 N6 C30 14(3) . . . . ?
N4 Zn2 N6 C30 -164(3) . . . . ?
Zn1 Zn2 N6 C30 -27(3) . . . . ?
N6 Zn2 O1 C1 -142.1(3) . . . . ?
N3 Zn2 O1 C1 39.3(4) . . . . ?
O3 Zn2 O1 C1 123.8(4) . . . . ?
N4 Zn2 O1 C1 -40.6(4) . . . . ?
Zn1 Zn2 O1 C1 141.3(4) . . . . ?
N6 Zn2 O1 Zn1 76.60(19) . . . . ?
N3 Zn2 O1 Zn1 -101.95(18) . . . . ?
O3 Zn2 O1 Zn1 -17.49(13) . . . . ?
N4 Zn2 O1 Zn1 178.12(14) . . . . ?
N5 Zn1 O1 C1 129.2(4) . . . . ?
O3 Zn1 O1 C1 -118.0(4) . . . . ?
N1 Zn1 O1 C1 4.0(4) . . . . ?
N2 Zn1 O1 C1 -51.9(6) . . . . ?
Zn2 Zn1 O1 C1 -136.5(5) . . . . ?
N5 Zn1 O1 Zn2 -94.38(18) . . . . ?
O3 Zn1 O1 Zn2 18.49(14) . . . . ?
N1 Zn1 O1 Zn2 140.48(17) . . . . ?
N2 Zn1 O1 Zn2 84.6(4) . . . . ?
N5 Zn1 O3 C15 -144.2(4) . . . . ?
N1 Zn1 O3 C15 39.8(4) . . . . ?
O1 Zn1 O3 C15 122.3(3) . . . . ?
N2 Zn1 O3 C15 -40.4(4) . . . . ?
Zn2 Zn1 O3 C15 139.9(4) . . . . ?
N5 Zn1 O3 Zn2 75.84(19) . . . . ?
N1 Zn1 O3 Zn2 -100.11(18) . . . . ?
O1 Zn1 O3 Zn2 -17.61(13) . . . . ?
N2 Zn1 O3 Zn2 179.64(13) . . . . ?
N6 Zn2 O3 C15 128.1(4) . . . . ?
N3 Zn2 O3 C15 4.2(3) . . . . ?
O1 Zn2 O3 C15 -116.6(3) . . . . ?
N4 Zn2 O3 C15 -56.7(6) . . . . ?
Zn1 Zn2 O3 C15 -135.1(4) . . . . ?
N6 Zn2 O3 Zn1 -96.80(18) . . . . ?
N3 Zn2 O3 Zn1 139.36(16) . . . . ?
O1 Zn2 O3 Zn1 18.55(14) . . . . ?
N4 Zn2 O3 Zn1 78.4(4) . . . . ?
Zn2 O1 C1 C7 -126.7(4) . . . . ?
Zn1 O1 C1 C7 0.4(7) . . . . ?
Zn2 O1 C1 C2 54.3(6) . . . . ?
Zn1 O1 C1 C2 -178.6(3) . . . . ?
O1 C1 C2 C3 179.2(5) . . . . ?
C7 C1 C2 C3 0.1(7) . . . . ?
O1 C1 C2 C9 -0.2(7) . . . . ?
C7 C1 C2 C9 -179.3(5) . . . . ?
C1 C2 C3 C4 0.7(9) . . . . ?
C9 C2 C3 C4 -179.9(5) . . . . ?
C2 C3 C4 C6 0.9(9) . . . . ?
C2 C3 C4 C5 179.1(6) . . . . ?
C3 C4 C6 C7 -3.4(9) . . . . ?
C5 C4 C6 C7 178.4(6) . . . . ?
O1 C1 C7 C6 178.5(5) . . . . ?
C2 C1 C7 C6 -2.5(7) . . . . ?
O1 C1 C7 C8 -1.2(8) . . . . ?
C2 C1 C7 C8 177.8(5) . . . . ?
C4 C6 C7 C1 4.3(8) . . . . ?
C4 C6 C7 C8 -175.9(5) . . . . ?
C10 N1 C8 C7 -179.3(5) . . . . ?
Zn1 N1 C8 C7 13.7(8) . . . . ?
C1 C7 C8 N1 -6.5(9) . . . . ?
C6 C7 C8 N1 173.8(5) . . . . ?
C28 O4 C9 N4 60.6(6) . . . . ?
C28 O4 C9 C2 -172.7(5) . . . . ?
C25 N4 C9 O4 70.2(5) . . . . ?
C26 N4 C9 O4 -55.4(6) . . . . ?
Zn2 N4 C9 O4 -174.4(3) . . . . ?
C25 N4 C9 C2 -55.4(6) . . . . ?
C26 N4 C9 C2 179.0(4) . . . . ?
Zn2 N4 C9 C2 60.0(5) . . . . ?
C1 C2 C9 O4 169.4(5) . . . . ?
C3 C2 C9 O4 -10.1(7) . . . . ?
C1 C2 C9 N4 -63.7(6) . . . . ?
C3 C2 C9 N4 116.8(5) . . . . ?
C8 N1 C10 C11 -129.8(5) . . . . ?
Zn1 N1 C10 C11 38.8(6) . . . . ?
C23 N2 C11 C10 155.9(5) . . . . ?
C12 N2 C11 C10 -81.3(6) . . . . ?
Zn1 N2 C11 C10 37.5(5) . . . . ?
N1 C10 C11 N2 -51.6(7) . . . . ?
C11 N2 C12 C13 -71.9(6) . . . . ?
C23 N2 C12 C13 52.8(6) . . . . ?
Zn1 N2 C12 C13 171.9(4) . . . . ?
N2 C12 C13 C14 -48.5(7) . . . . ?
C23 O2 C14 C13 -60.0(6) . . . . ?
C12 C13 C14 O2 51.0(7) . . . . ?
Zn1 O3 C15 C16 52.0(5) . . . . ?
Zn2 O3 C15 C16 177.8(3) . . . . ?
Zn1 O3 C15 C21 -127.2(4) . . . . ?
Zn2 O3 C15 C21 -1.3(6) . . . . ?
O3 C15 C16 C17 -179.9(4) . . . . ?
C21 C15 C16 C17 -0.7(6) . . . . ?
O3 C15 C16 C23 2.3(6) . . . . ?
C21 C15 C16 C23 -178.5(4) . . . . ?
C15 C16 C17 C18 1.6(7) . . . . ?
C23 C16 C17 C18 179.4(5) . . . . ?
C16 C17 C18 C20 -0.8(7) . . . . ?
C16 C17 C18 C19 -178.7(5) . . . . ?
C17 C18 C20 C21 -0.8(7) . . . . ?
C19 C18 C20 C21 177.1(5) . . . . ?
C18 C20 C21 C15 1.6(7) . . . . ?
C18 C20 C21 C22 -178.8(5) . . . . ?
O3 C15 C21 C20 178.3(4) . . . . ?
C16 C15 C21 C20 -0.8(6) . . . . ?
O3 C15 C21 C22 -1.2(7) . . . . ?
C16 C15 C21 C22 179.6(4) . . . . ?
C24 N3 C22 C21 177.7(4) . . . . ?
Zn2 N3 C22 C21 7.0(7) . . . . ?
C20 C21 C22 N3 178.7(5) . . . . ?
C15 C21 C22 N3 -1.7(8) . . . . ?
C14 O2 C23 C16 -170.5(4) . . . . ?
C14 O2 C23 N2 63.4(5) . . . . ?
C17 C16 C23 O2 -7.0(6) . . . . ?
C15 C16 C23 O2 170.8(4) . . . . ?
C17 C16 C23 N2 117.5(5) . . . . ?
C15 C16 C23 N2 -64.8(6) . . . . ?
C11 N2 C23 O2 66.1(6) . . . . ?
C12 N2 C23 O2 -58.5(5) . . . . ?
Zn1 N2 C23 O2 -177.9(3) . . . . ?
C11 N2 C23 C16 -57.4(6) . . . . ?
C12 N2 C23 C16 177.9(4) . . . . ?
Zn1 N2 C23 C16 58.6(5) . . . . ?
C22 N3 C24 C25 -133.0(5) . . . . ?
Zn2 N3 C24 C25 39.0(5) . . . . ?
C9 N4 C25 C24 158.3(4) . . . . ?
C26 N4 C25 C24 -78.1(5) . . . . ?
Zn2 N4 C25 C24 39.6(5) . . . . ?
N3 C24 C25 N4 -53.2(6) . . . . ?
C25 N4 C26 C27 -75.4(6) . . . . ?
C9 N4 C26 C27 50.6(6) . . . . ?
Zn2 N4 C26 C27 170.0(4) . . . . ?
N4 C26 C27 C28 -50.6(7) . . . . ?
C9 O4 C28 C27 -58.7(6) . . . . ?
C26 C27 C28 O4 52.8(7) . . . . ?
Zn1 N5 C29 S1 -76(12) . . . . ?
Zn2 N6 C30 S2 -143(11) . . . . ?
